data_7061867
loop_
_publ_author_name
'Dkhar, Lincoln'
'Gupta, Hrishikesh'
'Poluri, Krishna Mohan'
'Gannon, Paige M.'
'Kaminsky, Werner'
'Kollipara, Mohan Rao'

_publ_section_title
;
 Influence of counterions on the formation of supramolecular platinum
 group metal complexes containing pyridyl thioamide derivatives:
 antioxidant and antimicrobial studies
;
_journal_issue 40
_journal_name_full 'New Journal of Chemistry'
_journal_page_first 19241
_journal_page_last 19253
_journal_paper_doi 10.1039/D2NJ03108F
_journal_volume 46
_journal_year 2022
_chemical_formula_moiety 'C20 H27 N8 O Rh S, C H2 Cl2'
_chemical_formula_sum 'C21 H29 Cl2 N8 O Rh S'
_chemical_formula_weight 615.39
_space_group_IT_number 14
_space_group_name_Hall '-P 2ybc'
_space_group_name_H-M_alt 'P 1 21/c 1'
_symmetry_cell_setting monoclinic
_symmetry_Int_Tables_number 14
_symmetry_space_group_name_Hall '-P 2ybc'
_symmetry_space_group_name_H-M 'P 1 21/c 1'
_atom_sites_solution_hydrogens geom
_atom_sites_solution_primary direct
_atom_sites_solution_secondary difmap
_audit_conform_dict_location ftp://ftp.iucr.org/pub/cif_core.dic
_audit_conform_dict_name cif_core.dic
_audit_conform_dict_version 2.4.3
_audit_creation_date 2021-03-02T13:18:27-00:00
_audit_creation_method 'WinGX routine CIF_UPDATE'
_audit_update_record
;
2022-02-26 deposited with the CCDC.	2022-09-12 downloaded from the CCDC.
;
_cell_angle_alpha 90
_cell_angle_beta 91.855(3)
_cell_angle_gamma 90
_cell_formula_units_Z 4
_cell_length_a 11.1527(8)
_cell_length_b 26.4244(17)
_cell_length_c 8.7878(6)
_cell_measurement_reflns_used 9851
_cell_measurement_temperature 100(2)
_cell_measurement_theta_max 28.31
_cell_measurement_theta_min 2.39
_cell_measurement_wavelength 0.71073
_cell_volume 2588.4(3)
_computing_cell_refinement 'SAINT V8.34A integration software'
_computing_data_collection 'Bruker APEX2 software'
_computing_data_reduction 'SORTAV (Blessing, 1995)'
_computing_molecular_graphics 'ORTEP-3 for Windows (Farrugia, 2012)'
_computing_publication_material 'WinGX publication routines (Farrugia, 2012)'
_computing_structure_refinement 'SHELXL-2014/7 (Sheldrick, 2014)'
_computing_structure_solution 'SHELXS-2013 (Sheldrick, 2008)'
_diffrn_ambient_temperature 100(2)
_diffrn_detector 'APEX-II CCD'
_diffrn_measured_fraction_theta_full 0.999
_diffrn_measured_fraction_theta_max 0.995
_diffrn_measurement_device '\k-geometry diffractometer'
_diffrn_measurement_device_type 'Bruker APEX-II'
_diffrn_measurement_method '\f or \w oscillation scans'
_diffrn_orient_matrix_UB_11 0.005509
_diffrn_orient_matrix_UB_12 -0.000635
_diffrn_orient_matrix_UB_13 -0.089407
_diffrn_orient_matrix_UB_21 0.083172
_diffrn_orient_matrix_UB_22 0.025827
_diffrn_orient_matrix_UB_23 0.004267
_diffrn_orient_matrix_UB_31 0.077554
_diffrn_orient_matrix_UB_32 -0.027653
_diffrn_orient_matrix_UB_33 0.006037
_diffrn_radiation_monochromator graphite
_diffrn_radiation_probe x-ray
_diffrn_radiation_type MoK\a
_diffrn_radiation_wavelength 0.71073
_diffrn_reflns_av_R_equivalents 0.1174
_diffrn_reflns_av_unetI/netI 0.0595
_diffrn_reflns_Laue_measured_fraction_full 0.999
_diffrn_reflns_Laue_measured_fraction_max 0.995
_diffrn_reflns_limit_h_max 14
_diffrn_reflns_limit_h_min -14
_diffrn_reflns_limit_k_max 35
_diffrn_reflns_limit_k_min -35
_diffrn_reflns_limit_l_max 11
_diffrn_reflns_limit_l_min -11
_diffrn_reflns_number 83778
_diffrn_reflns_point_group_measured_fraction_full 0.999
_diffrn_reflns_point_group_measured_fraction_max 0.995
_diffrn_reflns_theta_full 25
_diffrn_reflns_theta_max 28.536
_diffrn_reflns_theta_min 1.541
_diffrn_source 'sealed x-ray tube'
_diffrn_standards_number 0
_exptl_absorpt_coefficient_mu 0.978
_exptl_absorpt_correction_T_max 0.746
_exptl_absorpt_correction_T_min 0.655
_exptl_absorpt_correction_type multi-scan
_exptl_absorpt_process_details
;
SADABS-2012/1 - Bruker AXS area detector scaling and absorption correction
;
_exptl_crystal_colour brown
_exptl_crystal_density_diffrn 1.579
_exptl_crystal_density_method 'not measured'
_exptl_crystal_description prism
_exptl_crystal_F_000 1256
_exptl_crystal_size_max 0.3
_exptl_crystal_size_mid 0.1
_exptl_crystal_size_min 0.05
_refine_diff_density_max 1.177
_refine_diff_density_min -0.931
_refine_diff_density_rms 0.104
_refine_ls_extinction_method none
_refine_ls_goodness_of_fit_ref 1.005
_refine_ls_hydrogen_treatment constr
_refine_ls_matrix_type full
_refine_ls_number_constraints 0
_refine_ls_number_parameters 312
_refine_ls_number_reflns 6540
_refine_ls_number_restraints 0
_refine_ls_restrained_S_all 1.005
_refine_ls_R_factor_all 0.0547
_refine_ls_R_factor_gt 0.0346
_refine_ls_shift/su_max 0.001
_refine_ls_shift/su_mean 0
_refine_ls_structure_factor_coef Fsqd
_refine_ls_weighting_details 'w=1/[\s^2^(Fo^2^)+(0.0413P)^2^] where P=(Fo^2^+2Fc^2^)/3'
_refine_ls_weighting_scheme calc
_refine_ls_wR_factor_gt 0.0787
_refine_ls_wR_factor_ref 0.0845
_reflns_Friedel_coverage 0
_reflns_number_gt 4932
_reflns_number_total 6540
_reflns_threshold_expression 'I > 2\s(I)'
_cod_data_source_file d2nj03108f2.cif
_cod_data_source_block shelx_CCDC14
_cod_depositor_comments 'Adding full bibliography for 7061852--7061867.cif.'
_cod_original_sg_symbol_H-M 'P 21/c'
_cod_database_code 7061867
_shelx_estimated_absorpt_t_min 0.758
_shelx_estimated_absorpt_t_max 0.953

loop_
_symmetry_equiv_pos_as_xyz
'x, y, z'
'-x, y+1/2, -z+1/2'
'-x, -y, -z'
'x, -y-1/2, z-1/2'

loop_
_atom_site_label
_atom_site_type_symbol
_atom_site_fract_x
_atom_site_fract_y
_atom_site_fract_z
_atom_site_U_iso_or_equiv
_atom_site_adp_type
_atom_site_occupancy
_atom_site_site_symmetry_order
_atom_site_calc_flag
_atom_site_refinement_flags_posn
_atom_site_refinement_flags_adp
_atom_site_refinement_flags_occupancy
_atom_site_disorder_assembly
_atom_site_disorder_group
C1 C 0.2885(2) 0.20382(9) 0.6097(3) 0.0145(6) Uani 1 1 d . . . . .
C2 C 0.3603(2) 0.17369(10) 0.7158(3) 0.0151(6) Uani 1 1 d . . . . .
C3 C 0.2811(2) 0.14537(10) 0.8060(3) 0.0142(6) Uani 1 1 d . . . . .
C4 C 0.1592(2) 0.15708(10) 0.7554(3) 0.0136(6) Uani 1 1 d . . . . .
C5 C 0.1659(2) 0.19393(9) 0.6372(3) 0.0134(5) Uani 1 1 d . . . . .
C6 C 0.3362(3) 0.24185(10) 0.5011(3) 0.0231(7) Uani 1 1 d . . . . .
H6A H 0.2784 0.2466 0.416 0.035 Uiso 1 1 calc R U . . .
H6B H 0.4125 0.2297 0.4623 0.035 Uiso 1 1 calc R U . . .
H6C H 0.3492 0.2741 0.5539 0.035 Uiso 1 1 calc R U . . .
C7 C 0.4940(2) 0.17416(12) 0.7282(4) 0.0239(7) Uani 1 1 d . . . . .
H7A H 0.5206 0.2013 0.7973 0.036 Uiso 1 1 calc R U . . .
H7B H 0.5265 0.1799 0.6274 0.036 Uiso 1 1 calc R U . . .
H7C H 0.5228 0.1416 0.7681 0.036 Uiso 1 1 calc R U . . .
C8 C 0.3170(3) 0.10925(11) 0.9305(3) 0.0220(6) Uani 1 1 d . . . . .
H8A H 0.392 0.0924 0.9052 0.033 Uiso 1 1 calc R U . . .
H8B H 0.2538 0.0838 0.9416 0.033 Uiso 1 1 calc R U . . .
H8C H 0.3286 0.1279 1.0264 0.033 Uiso 1 1 calc R U . . .
C9 C 0.0464(2) 0.13754(11) 0.8220(3) 0.0209(6) Uani 1 1 d . . . . .
H9A H 0.0148 0.1628 0.8917 0.031 Uiso 1 1 calc R U . . .
H9B H 0.0637 0.1062 0.8779 0.031 Uiso 1 1 calc R U . . .
H9C H -0.0132 0.1308 0.7401 0.031 Uiso 1 1 calc R U . . .
C10 C 0.0611(3) 0.21773(11) 0.5535(3) 0.0222(6) Uani 1 1 d . . . . .
H10A H 0.0427 0.2503 0.6005 0.033 Uiso 1 1 calc R U . . .
H10B H -0.0087 0.1954 0.5584 0.033 Uiso 1 1 calc R U . . .
H10C H 0.081 0.2231 0.4469 0.033 Uiso 1 1 calc R U . . .
C11 C 0.3468(2) 0.01806(10) 0.6196(3) 0.0135(5) Uani 1 1 d . . . . .
H11 H 0.4223 0.0347 0.6184 0.016 Uiso 1 1 calc R U . . .
C12 C 0.3445(2) -0.03402(10) 0.6296(3) 0.0148(6) Uani 1 1 d . . . . .
H12 H 0.417 -0.0529 0.6347 0.018 Uiso 1 1 calc R U . . .
C13 C 0.2334(2) -0.05839(9) 0.6321(3) 0.0119(5) Uani 1 1 d . . . . .
C14 C 0.1306(2) -0.02925(10) 0.6321(3) 0.0140(6) Uani 1 1 d . . . . .
H14 H 0.0541 -0.0447 0.6393 0.017 Uiso 1 1 calc R U . . .
C15 C 0.1405(2) 0.02254(10) 0.6214(3) 0.0137(6) Uani 1 1 d . . . . .
H15 H 0.0694 0.0424 0.6209 0.016 Uiso 1 1 calc R U . . .
C16 C 0.2248(2) -0.11438(9) 0.6177(3) 0.0117(5) Uani 1 1 d . . . . .
C17 C 0.1851(3) -0.11858(10) 0.8924(3) 0.0171(6) Uani 1 1 d . . . . .
H17A H 0.0994 -0.1207 0.9179 0.021 Uiso 1 1 calc R U . . .
H17B H 0.2085 -0.0824 0.8913 0.021 Uiso 1 1 calc R U . . .
C18 C 0.2609(3) -0.14671(11) 1.0103(3) 0.0225(6) Uani 1 1 d . . . . .
H18A H 0.3468 -0.142 0.9889 0.027 Uiso 1 1 calc R U . . .
H18B H 0.2466 -0.1325 1.1123 0.027 Uiso 1 1 calc R U . . .
C19 C 0.2604(3) -0.22061(11) 0.8661(3) 0.0228(6) Uani 1 1 d . . . . .
H19A H 0.244 -0.2574 0.8675 0.027 Uiso 1 1 calc R U . . .
H19B H 0.3467 -0.2158 0.8471 0.027 Uiso 1 1 calc R U . . .
C20 C 0.1862(3) -0.19613(10) 0.7390(3) 0.0189(6) Uani 1 1 d . . . . .
H20A H 0.2105 -0.2098 0.6398 0.023 Uiso 1 1 calc R U . . .
H20B H 0.1003 -0.2042 0.7514 0.023 Uiso 1 1 calc R U . . .
C21 C 0.2560(3) -0.00257(11) 0.2348(3) 0.0229(7) Uani 1 1 d . . . . .
H21A H 0.2675 0.0307 0.2851 0.028 Uiso 1 1 calc R U . . .
H21B H 0.249 -0.0286 0.315 0.028 Uiso 1 1 calc R U . . .
N1 N 0.24680(19) 0.04618(8) 0.6116(2) 0.0124(5) Uani 1 1 d . . . . .
N2 N 0.20280(19) -0.14122(8) 0.7412(2) 0.0135(5) Uani 1 1 d . . . . .
N3 N 0.3849(2) 0.10429(9) 0.4124(3) 0.0182(5) Uani 1 1 d . . . . .
N4 N 0.4307(2) 0.13578(9) 0.3354(3) 0.0180(5) Uani 1 1 d . . . . .
N5 N 0.4800(2) 0.16415(10) 0.2586(3) 0.0321(7) Uani 1 1 d . . . . .
N6 N 0.1239(2) 0.10767(8) 0.3949(3) 0.0176(5) Uani 1 1 d . . . . .
N7 N 0.1238(2) 0.13619(9) 0.2894(3) 0.0172(5) Uani 1 1 d . . . . .
N8 N 0.1200(2) 0.16274(10) 0.1845(3) 0.0298(6) Uani 1 1 d . . . . .
O1 O 0.23364(19) -0.19935(7) 1.0101(2) 0.0249(5) Uani 1 1 d . . . . .
S1 S 0.23993(7) -0.13666(3) 0.44222(8) 0.01730(16) Uani 1 1 d . . . . .
Cl1 Cl 0.12233(7) -0.00144(3) 0.11967(9) 0.03218(19) Uani 1 1 d . . . . .
Cl2 Cl 0.38144(7) -0.01618(3) 0.12404(9) 0.03191(19) Uani 1 1 d . . . . .
Rh1 Rh 0.25344(2) 0.12502(2) 0.57038(2) 0.00962(7) Uani 1 1 d . . . . .

loop_
_atom_site_aniso_label
_atom_site_aniso_U_11
_atom_site_aniso_U_22
_atom_site_aniso_U_33
_atom_site_aniso_U_23
_atom_site_aniso_U_13
_atom_site_aniso_U_12
C1 0.0233(15) 0.0072(13) 0.0132(13) -0.0045(10) 0.0026(11) -0.0012(11)
C2 0.0149(14) 0.0133(14) 0.0169(14) -0.0080(10) -0.0001(11) -0.0011(11)
C3 0.0209(15) 0.0114(13) 0.0103(13) -0.0032(10) 0.0012(11) 0.0022(11)
C4 0.0169(14) 0.0118(13) 0.0123(13) -0.0059(10) 0.0039(11) 0.0020(11)
C5 0.0183(14) 0.0093(13) 0.0126(13) -0.0063(10) 0.0009(11) 0.0032(11)
C6 0.0338(18) 0.0111(14) 0.0246(16) 0.0003(11) 0.0063(13) -0.0051(13)
C7 0.0133(15) 0.0263(17) 0.0321(17) -0.0098(13) -0.0007(13) -0.0022(12)
C8 0.0303(18) 0.0215(15) 0.0142(14) 0.0007(11) -0.0007(12) 0.0013(13)
C9 0.0184(15) 0.0230(16) 0.0216(16) -0.0029(12) 0.0056(12) -0.0027(12)
C10 0.0234(16) 0.0177(15) 0.0254(16) -0.0030(12) -0.0010(13) 0.0070(12)
C11 0.0121(14) 0.0145(14) 0.0138(14) 0.0002(10) -0.0001(10) -0.0020(11)
C12 0.0145(14) 0.0130(14) 0.0170(14) 0.0017(10) 0.0006(11) 0.0015(11)
C13 0.0174(14) 0.0122(13) 0.0061(12) 0.0001(10) 0.0009(10) -0.0001(11)
C14 0.0150(14) 0.0149(14) 0.0122(13) 0.0011(10) 0.0022(11) -0.0017(11)
C15 0.0139(14) 0.0140(14) 0.0135(13) 0.0012(10) 0.0017(11) 0.0035(11)
C16 0.0099(13) 0.0121(14) 0.0131(13) -0.0005(10) -0.0001(10) 0.0007(10)
C17 0.0244(16) 0.0154(15) 0.0119(13) -0.0012(10) 0.0059(11) -0.0005(12)
C18 0.0323(18) 0.0222(16) 0.0128(14) 0.0028(12) 0.0003(12) -0.0034(14)
C19 0.0262(17) 0.0121(14) 0.0304(17) 0.0051(12) 0.0060(13) 0.0000(12)
C20 0.0278(16) 0.0101(14) 0.0192(15) 0.0010(11) 0.0051(12) -0.0027(12)
C21 0.0295(17) 0.0245(16) 0.0147(15) -0.0015(12) -0.0023(12) -0.0023(13)
N1 0.0148(12) 0.0111(11) 0.0114(11) -0.0012(8) 0.0007(9) -0.0005(9)
N2 0.0173(12) 0.0105(11) 0.0129(11) 0.0005(8) 0.0026(9) 0.0008(9)
N3 0.0184(13) 0.0149(12) 0.0218(13) -0.0015(10) 0.0104(10) 0.0019(10)
N4 0.0137(12) 0.0210(13) 0.0193(13) -0.0021(10) 0.0024(10) 0.0022(10)
N5 0.0323(16) 0.0310(16) 0.0338(16) 0.0070(12) 0.0145(13) -0.0059(13)
N6 0.0231(13) 0.0129(12) 0.0166(12) 0.0014(9) -0.0044(10) -0.0018(10)
N7 0.0161(13) 0.0191(13) 0.0161(13) -0.0071(10) -0.0020(10) 0.0042(10)
N8 0.0392(17) 0.0307(16) 0.0194(14) 0.0053(11) -0.0010(12) 0.0042(13)
O1 0.0375(13) 0.0189(11) 0.0183(11) 0.0107(8) 0.0016(9) -0.0002(9)
S1 0.0266(4) 0.0135(3) 0.0120(3) -0.0024(2) 0.0046(3) -0.0012(3)
Cl1 0.0209(4) 0.0431(5) 0.0324(5) -0.0089(4) -0.0010(3) 0.0005(3)
Cl2 0.0220(4) 0.0372(5) 0.0367(5) 0.0022(4) 0.0038(3) 0.0032(3)
Rh1 0.01223(11) 0.00702(10) 0.00964(10) -0.00036(8) 0.00121(7) -0.00008(8)

loop_
_atom_type_symbol
_atom_type_description
_atom_type_scat_dispersion_real
_atom_type_scat_dispersion_imag
_atom_type_scat_source
C C 0.0033 0.0016 'International Tables Vol C Tables 4.2.6.8 and 6.1.1.4'
H H 0 0 'International Tables Vol C Tables 4.2.6.8 and 6.1.1.4'
N N 0.0061 0.0033 'International Tables Vol C Tables 4.2.6.8 and 6.1.1.4'
O O 0.0106 0.006 'International Tables Vol C Tables 4.2.6.8 and 6.1.1.4'
S S 0.1246 0.1234 'International Tables Vol C Tables 4.2.6.8 and 6.1.1.4'
Cl Cl 0.1484 0.1585 'International Tables Vol C Tables 4.2.6.8 and 6.1.1.4'
Rh Rh -1.1178 0.9187 'International Tables Vol C Tables 4.2.6.8 and 6.1.1.4'

loop_
_geom_angle_atom_site_label_1
_geom_angle_atom_site_label_2
_geom_angle_atom_site_label_3
_geom_angle
_geom_angle_site_symmetry_1
_geom_angle_site_symmetry_3
_geom_angle_publ_flag
C5 C1 C2 107.7(2) . . ?
C5 C1 C6 126.7(2) . . ?
C2 C1 C6 125.4(2) . . ?
C5 C1 Rh1 71.19(14) . . ?
C2 C1 Rh1 70.36(14) . . ?
C6 C1 Rh1 128.07(18) . . ?
C3 C2 C1 107.9(2) . . ?
C3 C2 C7 127.0(3) . . ?
C1 C2 C7 125.0(3) . . ?
C3 C2 Rh1 70.89(14) . . ?
C1 C2 Rh1 70.19(14) . . ?
C7 C2 Rh1 125.66(18) . . ?
C2 C3 C4 108.1(2) . . ?
C2 C3 C8 126.0(2) . . ?
C4 C3 C8 125.9(2) . . ?
C2 C3 Rh1 70.54(14) . . ?
C4 C3 Rh1 69.82(14) . . ?
C8 C3 Rh1 124.82(18) . . ?
C5 C4 C3 107.3(2) . . ?
C5 C4 C9 125.8(2) . . ?
C3 C4 C9 126.8(2) . . ?
C5 C4 Rh1 71.23(14) . . ?
C3 C4 Rh1 70.68(14) . . ?
C9 C4 Rh1 126.92(18) . . ?
C1 C5 C4 108.9(2) . . ?
C1 C5 C10 125.3(2) . . ?
C4 C5 C10 125.8(2) . . ?
C1 C5 Rh1 70.25(14) . . ?
C4 C5 Rh1 69.95(14) . . ?
C10 C5 Rh1 124.97(18) . . ?
C1 C6 H6A 109.5 . . ?
C1 C6 H6B 109.5 . . ?
H6A C6 H6B 109.5 . . ?
C1 C6 H6C 109.5 . . ?
H6A C6 H6C 109.5 . . ?
H6B C6 H6C 109.5 . . ?
C2 C7 H7A 109.5 . . ?
C2 C7 H7B 109.5 . . ?
H7A C7 H7B 109.5 . . ?
C2 C7 H7C 109.5 . . ?
H7A C7 H7C 109.5 . . ?
H7B C7 H7C 109.5 . . ?
C3 C8 H8A 109.5 . . ?
C3 C8 H8B 109.5 . . ?
H8A C8 H8B 109.5 . . ?
C3 C8 H8C 109.5 . . ?
H8A C8 H8C 109.5 . . ?
H8B C8 H8C 109.5 . . ?
C4 C9 H9A 109.5 . . ?
C4 C9 H9B 109.5 . . ?
H9A C9 H9B 109.5 . . ?
C4 C9 H9C 109.5 . . ?
H9A C9 H9C 109.5 . . ?
H9B C9 H9C 109.5 . . ?
C5 C10 H10A 109.5 . . ?
C5 C10 H10B 109.5 . . ?
H10A C10 H10B 109.5 . . ?
C5 C10 H10C 109.5 . . ?
H10A C10 H10C 109.5 . . ?
H10B C10 H10C 109.5 . . ?
N1 C11 C12 122.7(2) . . ?
N1 C11 H11 118.7 . . ?
C12 C11 H11 118.7 . . ?
C11 C12 C13 118.6(2) . . ?
C11 C12 H12 120.7 . . ?
C13 C12 H12 120.7 . . ?
C14 C13 C12 118.7(2) . . ?
C14 C13 C16 120.2(2) . . ?
C12 C13 C16 120.7(2) . . ?
C15 C14 C13 119.1(2) . . ?
C15 C14 H14 120.5 . . ?
C13 C14 H14 120.5 . . ?
N1 C15 C14 122.6(2) . . ?
N1 C15 H15 118.7 . . ?
C14 C15 H15 118.7 . . ?
N2 C16 C13 118.4(2) . . ?
N2 C16 S1 126.6(2) . . ?
C13 C16 S1 114.98(19) . . ?
N2 C17 C18 109.2(2) . . ?
N2 C17 H17A 109.8 . . ?
C18 C17 H17A 109.8 . . ?
N2 C17 H17B 109.8 . . ?
C18 C17 H17B 109.8 . . ?
H17A C17 H17B 108.3 . . ?
O1 C18 C17 111.4(2) . . ?
O1 C18 H18A 109.3 . . ?
C17 C18 H18A 109.3 . . ?
O1 C18 H18B 109.3 . . ?
C17 C18 H18B 109.3 . . ?
H18A C18 H18B 108 . . ?
O1 C19 C20 111.2(2) . . ?
O1 C19 H19A 109.4 . . ?
C20 C19 H19A 109.4 . . ?
O1 C19 H19B 109.4 . . ?
C20 C19 H19B 109.4 . . ?
H19A C19 H19B 108 . . ?
N2 C20 C19 110.4(2) . . ?
N2 C20 H20A 109.6 . . ?
C19 C20 H20A 109.6 . . ?
N2 C20 H20B 109.6 . . ?
C19 C20 H20B 109.6 . . ?
H20A C20 H20B 108.1 . . ?
Cl2 C21 Cl1 110.80(15) . . ?
Cl2 C21 H21A 109.5 . . ?
Cl1 C21 H21A 109.5 . . ?
Cl2 C21 H21B 109.5 . . ?
Cl1 C21 H21B 109.5 . . ?
H21A C21 H21B 108.1 . . ?
C11 N1 C15 118.2(2) . . ?
C11 N1 Rh1 121.42(17) . . ?
C15 N1 Rh1 120.25(17) . . ?
C16 N2 C20 123.1(2) . . ?
C16 N2 C17 123.6(2) . . ?
C20 N2 C17 113.2(2) . . ?
N4 N3 Rh1 120.42(19) . . ?
N5 N4 N3 176.0(3) . . ?
N7 N6 Rh1 114.18(18) . . ?
N8 N7 N6 177.3(3) . . ?
C18 O1 C19 109.6(2) . . ?
N1 Rh1 N3 83.49(8) . . ?
N1 Rh1 N6 83.41(8) . . ?
N3 Rh1 N6 86.44(9) . . ?
N1 Rh1 C4 103.82(9) . . ?
N3 Rh1 C4 164.95(10) . . ?
N6 Rh1 C4 107.28(10) . . ?
N1 Rh1 C1 159.31(9) . . ?
N3 Rh1 C1 103.28(10) . . ?
N6 Rh1 C1 116.20(9) . . ?
C4 Rh1 C1 65.46(10) . . ?
N1 Rh1 C2 120.65(9) . . ?
N3 Rh1 C2 99.30(10) . . ?
N6 Rh1 C2 155.63(9) . . ?
C4 Rh1 C2 65.65(10) . . ?
C1 Rh1 C2 39.44(10) . . ?
N1 Rh1 C3 94.94(9) . . ?
N3 Rh1 C3 127.81(10) . . ?
N6 Rh1 C3 145.45(10) . . ?
C4 Rh1 C3 39.50(10) . . ?
C1 Rh1 C3 65.34(10) . . ?
C2 Rh1 C3 38.57(10) . . ?
N1 Rh1 C5 139.99(9) . . ?
N3 Rh1 C5 136.40(10) . . ?
N6 Rh1 C5 94.39(9) . . ?
C4 Rh1 C5 38.81(10) . . ?
C1 Rh1 C5 38.56(10) . . ?
C2 Rh1 C5 65.14(10) . . ?
C3 Rh1 C5 65.10(10) . . ?

loop_
_geom_bond_atom_site_label_1
_geom_bond_atom_site_label_2
_geom_bond_distance
_geom_bond_site_symmetry_2
_geom_bond_publ_flag
C1 C5 1.420(4) . ?
C1 C2 1.448(4) . ?
C1 C6 1.495(4) . ?
C1 Rh1 2.144(2) . ?
C2 C3 1.420(4) . ?
C2 C7 1.492(4) . ?
C2 Rh1 2.147(2) . ?
C3 C4 1.450(4) . ?
C3 C8 1.497(4) . ?
C3 Rh1 2.151(3) . ?
C4 C5 1.428(4) . ?
C4 C9 1.496(4) . ?
C4 Rh1 2.140(2) . ?
C5 C10 1.499(4) . ?
C5 Rh1 2.157(2) . ?
C6 H6A 0.98 . ?
C6 H6B 0.98 . ?
C6 H6C 0.98 . ?
C7 H7A 0.98 . ?
C7 H7B 0.98 . ?
C7 H7C 0.98 . ?
C8 H8A 0.98 . ?
C8 H8B 0.98 . ?
C8 H8C 0.98 . ?
C9 H9A 0.98 . ?
C9 H9B 0.98 . ?
C9 H9C 0.98 . ?
C10 H10A 0.98 . ?
C10 H10B 0.98 . ?
C10 H10C 0.98 . ?
C11 N1 1.340(3) . ?
C11 C12 1.379(4) . ?
C11 H11 0.95 . ?
C12 C13 1.398(4) . ?
C12 H12 0.95 . ?
C13 C14 1.381(4) . ?
C13 C16 1.488(3) . ?
C14 C15 1.376(4) . ?
C14 H14 0.95 . ?
C15 N1 1.345(3) . ?
C15 H15 0.95 . ?
C16 N2 1.326(3) . ?
C16 S1 1.664(3) . ?
C17 N2 1.476(3) . ?
C17 C18 1.511(4) . ?
C17 H17A 0.99 . ?
C17 H17B 0.99 . ?
C18 O1 1.424(3) . ?
C18 H18A 0.99 . ?
C18 H18B 0.99 . ?
C19 O1 1.425(4) . ?
C19 C20 1.514(4) . ?
C19 H19A 0.99 . ?
C19 H19B 0.99 . ?
C20 N2 1.463(3) . ?
C20 H20A 0.99 . ?
C20 H20B 0.99 . ?
C21 Cl2 1.767(3) . ?
C21 Cl1 1.774(3) . ?
C21 H21A 0.99 . ?
C21 H21B 0.99 . ?
N1 Rh1 2.116(2) . ?
N3 N4 1.197(3) . ?
N3 Rh1 2.123(2) . ?
N4 N5 1.159(3) . ?
N6 N7 1.194(3) . ?
N6 Rh1 2.129(2) . ?
N7 N8 1.158(3) . ?
